data_4333051
loop_
_publ_author_name
'Mishra, Abhudaya'
'Wernsdorfer, Wolfgang'
'Abboud, Khalil A.'
'Christou, George'

_publ_section_title
;
 [Mn7O5(OR)2(O2CPh)9(terpy)] (R = Me, CH2Ph) Complexes with a Fused
 Cubane/Butterfly Core and anS= 6 Ground-State Spin
;
_journal_issue 25
_journal_name_full 'Inorganic Chemistry'
_journal_page_first 10197
_journal_page_last 10206
_journal_paper_doi 10.1021/ic061334d
_journal_volume 45
_journal_year 2006
_chemical_formula_moiety 'C80 H62 N3 O25 Mn7, 5(C3 H6 O)'
_chemical_formula_sum 'C90 H77 Mn7 N8 O25'
_chemical_formula_weight 2055.18
_chemical_name_systematic
; 
 ? 
;
_space_group_IT_number 2
_symmetry_cell_setting triclinic
_symmetry_space_group_name_Hall '-P 1'
_symmetry_space_group_name_H-M 'P -1'
_atom_sites_solution_hydrogens geom
_atom_sites_solution_primary direct
_atom_sites_solution_secondary difmap
_audit_creation_method SHELXL-97
_cell_angle_alpha 110.824(2)
_cell_angle_beta 110.666(2)
_cell_angle_gamma 95.156(2)
_cell_formula_units_Z 2
_cell_length_a 15.9564(13)
_cell_length_b 16.5066(14)
_cell_length_c 20.5637(17)
_cell_measurement_reflns_used 147
_cell_measurement_temperature 173(2)
_cell_measurement_theta_max 28.0
_cell_measurement_theta_min 2.0
_cell_volume 4590.8(7)
_computing_cell_refinement 'Bruker SMART v5.624 & SAINT 6.36a (Bruker 1998)'
_computing_data_collection 'Bruker SMART v5.624 (Bruker 1998)'
_computing_data_reduction 'Bruker SHELXTL v6.12 (Bruker 2000)'
_computing_molecular_graphics 'Bruker SHELXTL v6.12'
_computing_publication_material 'Bruker SHELXTL v6.12'
_computing_structure_refinement 'Bruker SHELXTL v6.12'
_computing_structure_solution 'Bruker SHELXTL v6.12'
_diffrn_ambient_temperature 173(2)
_diffrn_measured_fraction_theta_full 0.954
_diffrn_measured_fraction_theta_max 0.954
_diffrn_measurement_device_type 'SMART CCD area detector'
_diffrn_measurement_method '\w scans'
_diffrn_radiation_monochromator graphite
_diffrn_radiation_source 'fine-focus sealed tube'
_diffrn_radiation_type MoK\a
_diffrn_radiation_wavelength 0.71073
_diffrn_reflns_av_R_equivalents 0.0412
_diffrn_reflns_av_sigmaI/netI 0.0983
_diffrn_reflns_limit_h_max 20
_diffrn_reflns_limit_h_min -20
_diffrn_reflns_limit_k_max 21
_diffrn_reflns_limit_k_min -11
_diffrn_reflns_limit_l_max 23
_diffrn_reflns_limit_l_min -26
_diffrn_reflns_number 29290
_diffrn_reflns_theta_full 27.50
_diffrn_reflns_theta_max 27.50
_diffrn_reflns_theta_min 1.70
_diffrn_standards_decay_% '< 1'
_diffrn_standards_number 0
_exptl_absorpt_coefficient_mu 1.010
_exptl_absorpt_correction_T_max 0.9288
_exptl_absorpt_correction_T_min 0.8111
_exptl_absorpt_correction_type integration
_exptl_absorpt_process_details 'based on measured indexed crystal faces, Bruker SHELXTL  v6.12 (Bruker 1998)'
_exptl_crystal_colour brown
_exptl_crystal_density_diffrn 1.487
_exptl_crystal_density_meas ?
_exptl_crystal_density_method 'not measured'
_exptl_crystal_description needles
_exptl_crystal_F_000 2096
_exptl_crystal_size_max 0.21
_exptl_crystal_size_mid 0.15
_exptl_crystal_size_min 0.08
_refine_diff_density_max 0.504
_refine_diff_density_min -0.550
_refine_diff_density_rms 0.067
_refine_ls_extinction_method none
_refine_ls_goodness_of_fit_ref 0.864
_refine_ls_hydrogen_treatment mixed
_refine_ls_matrix_type full
_refine_ls_number_parameters 1176
_refine_ls_number_reflns 20137
_refine_ls_number_restraints 0
_refine_ls_restrained_S_all 0.864
_refine_ls_R_factor_all 0.0915
_refine_ls_R_factor_gt 0.0423
_refine_ls_shift/su_max 0.002
_refine_ls_shift/su_mean 0.000
_refine_ls_structure_factor_coef Fsqd
_refine_ls_weighting_details 'calc w=1/[\s^2^(Fo^2^)+(0.0427P)^2^] where P=(Fo^2^+2Fc^2^)/3'
_refine_ls_weighting_scheme calc
_refine_ls_wR_factor_gt 0.0871
_refine_ls_wR_factor_ref 0.0980
_reflns_number_gt 11408
_reflns_number_total 20137
_reflns_threshold_expression I>2\s(I)
_cod_data_source_file ic061334dsup1.cif
_cod_data_source_block am66
_cod_depositor_comments
;
The following automatic conversions were performed:

'_symmetry_cell_setting' value 'Triclinic' changed to 'triclinic'
according to /home/saulius/struct/CIF-dictionaries/cif_core.dic
dictionary named 'cif_core.dic' version 2.4.2 from 2011-04-26.

Automatic conversion script
Id: cif_fix_values 1891 2012-01-12 08:04:46Z andrius 

The following automatic conversions were performed:

'_exptl_crystal_density_meas' value 'not measured' was changed to '?'
- the value is perceived as not measured.

Automatic conversion script
Id: cif_fix_values 3008 2015-01-20 13:52:24Z robertas 
;
_cod_original_sg_symbol_H-M P-1
_cod_database_code 4333051

loop_
_symmetry_equiv_pos_as_xyz
'x, y, z'
'-x, -y, -z'

loop_
_atom_site_label
_atom_site_type_symbol
_atom_site_fract_x
_atom_site_fract_y
_atom_site_fract_z
_atom_site_U_iso_or_equiv
_atom_site_adp_type
_atom_site_occupancy
_atom_site_symmetry_multiplicity
_atom_site_calc_flag
_atom_site_refinement_flags
Mn1 Mn 0.98579(3) 0.67001(3) 0.23349(3) 0.02962(12) Uani 1 1 d .
Mn2 Mn 0.79027(3) 0.49174(3) 0.14774(3) 0.02653(11) Uani 1 1 d .
Mn3 Mn 0.92009(3) 0.50165(3) 0.28517(3) 0.02860(12) Uani 1 1 d .
Mn4 Mn 0.81085(3) 0.33123(3) 0.26644(3) 0.02864(12) Uani 1 1 d .
Mn5 Mn 0.66500(3) 0.31805(3) 0.11268(3) 0.02867(12) Uani 1 1 d .
Mn6 Mn 0.68549(3) 0.47018(3) 0.27033(3) 0.02652(11) Uani 1 1 d .
Mn7 Mn 0.62027(3) 0.28549(3) 0.22206(3) 0.02618(11) Uani 1 1 d .
O1 O 1.04880(14) 0.55633(15) 0.35575(13) 0.0397(6) Uani 1 1 d .
O2 O 1.09611(16) 0.66810(16) 0.33094(14) 0.0523(7) Uani 1 1 d .
O3 O 0.91013(13) 0.55156(13) 0.21655(11) 0.0284(5) Uani 1 1 d .
O4 O 0.87841(15) 0.67664(14) 0.13661(13) 0.0389(6) Uani 1 1 d .
O5 O 0.78117(15) 0.54017(14) 0.07217(11) 0.0332(5) Uani 1 1 d .
O6 O 0.88962(15) 0.61438(14) 0.36380(12) 0.0362(5) Uani 1 1 d .
O7 O 0.76084(14) 0.56154(14) 0.37152(12) 0.0343(5) Uani 1 1 d .
O8 O 0.73250(15) 0.60302(14) 0.19605(12) 0.0344(5) Uani 1 1 d .
O9 O 0.63132(14) 0.55487(14) 0.23466(12) 0.0336(5) Uani 1 1 d .
O10 O 0.97591(15) 0.39154(15) 0.22832(14) 0.0412(6) Uani 1 1 d .
O11 O 0.88909(15) 0.27275(14) 0.22205(13) 0.0377(6) Uani 1 1 d .
O12 O 0.90796(13) 0.43111(14) 0.34349(12) 0.0331(5) Uani 1 1 d .
O13 O 0.83268(15) 0.38123(15) 0.07682(13) 0.0387(6) Uani 1 1 d .
O14 O 0.72879(16) 0.26141(14) 0.05298(12) 0.0372(6) Uani 1 1 d .
O15 O 0.54458(15) 0.21149(14) 0.04104(12) 0.0342(5) Uani 1 1 d .
O16 O 0.51908(14) 0.19139(13) 0.13610(12) 0.0304(5) Uani 1 1 d .
O17 O 0.79178(13) 0.44044(13) 0.21875(11) 0.0265(5) Uani 1 1 d .
O18 O 0.66354(14) 0.41385(13) 0.08237(12) 0.0311(5) Uani 1 1 d .
O19 O 0.70189(13) 0.25562(13) 0.17810(11) 0.0280(5) Uani 1 1 d .
O20 O 0.60408(13) 0.36695(13) 0.17792(11) 0.0266(5) Uani 1 1 d .
O21 O 0.53222(13) 0.31578(14) 0.26649(11) 0.0288(5) Uani 1 1 d .
O22 O 0.57679(14) 0.46569(14) 0.31181(12) 0.0339(5) Uani 1 1 d .
O23 O 0.64669(14) 0.20373(13) 0.27203(11) 0.0296(5) Uani 1 1 d .
O24 O 0.80231(14) 0.24419(14) 0.32114(12) 0.0348(5) Uani 1 1 d .
O25 O 0.71879(13) 0.37679(13) 0.30108(11) 0.0271(5) Uani 1 1 d .
N1 N 1.06853(18) 0.61894(19) 0.16442(15) 0.0373(7) Uani 1 1 d .
N2 N 1.09264(18) 0.78699(18) 0.25705(15) 0.0335(6) Uani 1 1 d .
N3 N 0.96483(19) 0.79637(17) 0.31167(15) 0.0351(7) Uani 1 1 d .
C1 C 1.0500(3) 0.5347(3) 0.1143(2) 0.0495(10) Uani 1 1 d .
H1A H 1.0011 0.4917 0.1087 0.059 Uiso 1 1 calc R
C2 C 1.0991(3) 0.5075(3) 0.0703(2) 0.0597(11) Uani 1 1 d .
H2A H 1.0840 0.4468 0.0351 0.072 Uiso 1 1 calc R
C3 C 1.1691(3) 0.5682(3) 0.0777(2) 0.0586(11) Uani 1 1 d .
H3A H 1.2029 0.5507 0.0473 0.070 Uiso 1 1 calc R
C4 C 1.1905(3) 0.6555(3) 0.1299(2) 0.0500(10) Uani 1 1 d .
H4A H 1.2393 0.6990 0.1362 0.060 Uiso 1 1 calc R
C5 C 1.1399(2) 0.6790(2) 0.17311(19) 0.0388(8) Uani 1 1 d .
C6 C 1.1585(2) 0.7709(2) 0.2314(2) 0.0379(8) Uani 1 1 d .
C7 C 1.2377(3) 0.8376(3) 0.2594(2) 0.0553(11) Uani 1 1 d .
H7A H 1.2845 0.8263 0.2413 0.066 Uiso 1 1 calc R
C8 C 1.2471(3) 0.9195(3) 0.3133(3) 0.0646(13) Uani 1 1 d .
H8A H 1.3006 0.9660 0.3325 0.077 Uiso 1 1 calc R
C9 C 1.1799(3) 0.9357(3) 0.3404(2) 0.0575(11) Uani 1 1 d .
H9A H 1.1866 0.9925 0.3783 0.069 Uiso 1 1 calc R
C10 C 1.1024(2) 0.8670(2) 0.31076(19) 0.0379(8) Uani 1 1 d .
C11 C 1.0262(2) 0.8745(2) 0.33605(19) 0.0371(8) Uani 1 1 d .
C12 C 1.0174(3) 0.9552(2) 0.3825(2) 0.0514(10) Uani 1 1 d .
H12A H 1.0611 1.0094 0.3994 0.062 Uiso 1 1 calc R
C13 C 0.9448(3) 0.9559(3) 0.4035(2) 0.0597(12) Uani 1 1 d .
H13A H 0.9376 1.0107 0.4347 0.072 Uiso 1 1 calc R
C14 C 0.8821(3) 0.8766(3) 0.3792(2) 0.0573(11) Uani 1 1 d .
H14A H 0.8319 0.8754 0.3937 0.069 Uiso 1 1 calc R
C15 C 0.8952(3) 0.7992(2) 0.3331(2) 0.0454(9) Uani 1 1 d .
H15A H 0.8520 0.7445 0.3156 0.055 Uiso 1 1 calc R
C16 C 1.1086(2) 0.6213(2) 0.36683(17) 0.0287(7) Uani 1 1 d .
C17 C 1.2016(2) 0.6428(2) 0.43084(17) 0.0279(7) Uani 1 1 d .
C18 C 1.2145(2) 0.6030(2) 0.48191(18) 0.0328(8) Uani 1 1 d .
H18A H 1.1650 0.5591 0.4744 0.039 Uiso 1 1 calc R
C19 C 1.2986(2) 0.6265(2) 0.54338(18) 0.0380(8) Uani 1 1 d .
H19A H 1.3071 0.5992 0.5781 0.046 Uiso 1 1 calc R
C20 C 1.3701(2) 0.6901(2) 0.55371(19) 0.0435(9) Uani 1 1 d .
H20A H 1.4277 0.7074 0.5964 0.052 Uiso 1 1 calc R
C21 C 1.3590(2) 0.7290(2) 0.5028(2) 0.0457(9) Uani 1 1 d .
H21A H 1.4093 0.7714 0.5098 0.055 Uiso 1 1 calc R
C22 C 1.2746(2) 0.7062(2) 0.44170(18) 0.0362(8) Uani 1 1 d .
H22A H 1.2666 0.7338 0.4072 0.043 Uiso 1 1 calc R
C23 C 0.8101(2) 0.6198(2) 0.08118(18) 0.0309(7) Uani 1 1 d .
C24 C 0.7560(2) 0.6451(2) 0.01794(18) 0.0296(7) Uani 1 1 d .
C25 C 0.7840(2) 0.7293(2) 0.0228(2) 0.0410(9) Uani 1 1 d .
H25A H 0.8387 0.7697 0.0644 0.049 Uiso 1 1 calc R
C26 C 0.7324(3) 0.7549(3) -0.0330(2) 0.0546(11) Uani 1 1 d .
H26A H 0.7521 0.8128 -0.0299 0.066 Uiso 1 1 calc R
C27 C 0.6533(3) 0.6972(3) -0.0927(2) 0.0554(11) Uani 1 1 d .
H27A H 0.6174 0.7158 -0.1301 0.066 Uiso 1 1 calc R
C28 C 0.6251(3) 0.6124(3) -0.0991(2) 0.0514(10) Uani 1 1 d .
H28A H 0.5709 0.5721 -0.1415 0.062 Uiso 1 1 calc R
C29 C 0.6760(2) 0.5858(2) -0.04349(19) 0.0421(9) Uani 1 1 d .
H29A H 0.6565 0.5276 -0.0473 0.050 Uiso 1 1 calc R
C30 C 0.8408(2) 0.6141(2) 0.39945(18) 0.0313(8) Uani 1 1 d .
C31 C 0.8766(2) 0.6780(2) 0.48116(18) 0.0368(8) Uani 1 1 d .
C32 C 0.9535(2) 0.7480(2) 0.51279(19) 0.0383(8) Uani 1 1 d .
H32A H 0.9836 0.7552 0.4821 0.046 Uiso 1 1 calc R
C33 C 0.9870(3) 0.8074(2) 0.5885(2) 0.0495(10) Uani 1 1 d .
H33A H 1.0409 0.8541 0.6097 0.059 Uiso 1 1 calc R
C34 C 0.9440(3) 0.7997(3) 0.6326(2) 0.0783(16) Uani 1 1 d .
H34A H 0.9659 0.8423 0.6841 0.094 Uiso 1 1 calc R
C35 C 0.8678(3) 0.7297(4) 0.6024(2) 0.104(2) Uani 1 1 d .
H35A H 0.8378 0.7234 0.6334 0.125 Uiso 1 1 calc R
C36 C 0.8349(3) 0.6683(3) 0.5266(2) 0.0721(14) Uani 1 1 d .
H36A H 0.7833 0.6194 0.5064 0.086 Uiso 1 1 calc R
C37 C 0.6616(2) 0.6044(2) 0.20793(17) 0.0294(7) Uani 1 1 d .
C38 C 0.6050(2) 0.6668(2) 0.18977(18) 0.0331(8) Uani 1 1 d .
C39 C 0.6263(2) 0.7142(2) 0.1511(2) 0.0415(9) Uani 1 1 d .
H39A H 0.6777 0.7077 0.1382 0.050 Uiso 1 1 calc R
C40 C 0.5733(3) 0.7707(3) 0.1311(2) 0.0562(11) Uani 1 1 d .
H40A H 0.5877 0.8021 0.1041 0.067 Uiso 1 1 calc R
C41 C 0.4998(3) 0.7809(3) 0.1508(3) 0.0646(12) Uani 1 1 d .
H41A H 0.4636 0.8200 0.1378 0.078 Uiso 1 1 calc R
C42 C 0.4784(3) 0.7352(3) 0.1890(3) 0.0694(13) Uani 1 1 d .
H42A H 0.4278 0.7431 0.2027 0.083 Uiso 1 1 calc R
C43 C 0.5303(3) 0.6768(3) 0.2078(2) 0.0516(10) Uani 1 1 d .
H43A H 0.5141 0.6440 0.2331 0.062 Uiso 1 1 calc R
C44 C 0.9552(2) 0.3108(2) 0.21269(19) 0.0341(8) Uani 1 1 d .
C45 C 1.0093(2) 0.2523(2) 0.1804(2) 0.0399(9) Uani 1 1 d .
C46 C 1.0864(3) 0.2893(3) 0.1761(3) 0.0651(13) Uani 1 1 d .
H46A H 1.1060 0.3525 0.1955 0.078 Uiso 1 1 calc R
C47 C 1.1359(3) 0.2367(4) 0.1443(3) 0.0860(17) Uani 1 1 d .
H47A H 1.1891 0.2639 0.1420 0.103 Uiso 1 1 calc R
C48 C 1.1090(4) 0.1456(4) 0.1161(3) 0.0827(15) Uani 1 1 d .
H48A H 1.1437 0.1095 0.0945 0.099 Uiso 1 1 calc R
C49 C 1.0318(4) 0.1065(3) 0.1191(3) 0.0781(15) Uani 1 1 d .
H49A H 1.0119 0.0432 0.0987 0.094 Uiso 1 1 calc R
C50 C 0.9823(3) 0.1602(3) 0.1525(2) 0.0580(11) Uani 1 1 d .
H50A H 0.9299 0.1333 0.1561 0.070 Uiso 1 1 calc R
C51 C 0.9789(3) 0.4247(3) 0.4032(2) 0.0922(19) Uani 1 1 d .
H51A H 0.9534 0.3858 0.4217 0.138 Uiso 1 1 calc R
H51B H 1.0095 0.4844 0.4449 0.138 Uiso 1 1 calc R
H51C H 1.0239 0.3995 0.3850 0.138 Uiso 1 1 calc R
C52 C 0.7967(2) 0.2996(2) 0.04552(18) 0.0338(8) Uani 1 1 d .
C53 C 0.8334(2) 0.2389(2) -0.00534(19) 0.0365(8) Uani 1 1 d .
C54 C 0.9213(3) 0.2669(3) 0.0014(2) 0.0529(10) Uani 1 1 d .
H54A H 0.9580 0.3248 0.0383 0.064 Uiso 1 1 calc R
C55 C 0.9567(3) 0.2116(3) -0.0450(3) 0.0724(14) Uani 1 1 d .
H55A H 1.0175 0.2314 -0.0396 0.087 Uiso 1 1 calc R
C56 C 0.9036(4) 0.1276(3) -0.0989(3) 0.0706(14) Uani 1 1 d .
H56A H 0.9275 0.0899 -0.1313 0.085 Uiso 1 1 calc R
C57 C 0.8166(3) 0.0987(3) -0.1058(2) 0.0621(12) Uani 1 1 d .
H57A H 0.7803 0.0406 -0.1425 0.074 Uiso 1 1 calc R
C58 C 0.7814(3) 0.1544(2) -0.0593(2) 0.0468(9) Uani 1 1 d .
H58A H 0.7207 0.1341 -0.0645 0.056 Uiso 1 1 calc R
C59 C 0.5836(2) 0.4319(2) 0.0375(2) 0.0491(10) Uani 1 1 d .
H59A H 0.5319 0.3788 0.0117 0.074 Uiso 1 1 calc R
H59B H 0.5954 0.4474 -0.0008 0.074 Uiso 1 1 calc R
H59C H 0.5681 0.4820 0.0704 0.074 Uiso 1 1 calc R
C60 C 0.5020(2) 0.1703(2) 0.06537(19) 0.0313(7) Uani 1 1 d .
C61 C 0.4249(2) 0.0896(2) 0.00970(18) 0.0312(8) Uani 1 1 d .
C62 C 0.3584(2) 0.0603(2) 0.0302(2) 0.0412(9) Uani 1 1 d .
H62A H 0.3614 0.0916 0.0800 0.049 Uiso 1 1 calc R
C63 C 0.2869(3) -0.0153(2) -0.0224(2) 0.0507(10) Uani 1 1 d .
H63A H 0.2397 -0.0344 -0.0092 0.061 Uiso 1 1 calc R
C64 C 0.2849(3) -0.0621(2) -0.0932(2) 0.0515(10) Uani 1 1 d .
H64A H 0.2366 -0.1141 -0.1288 0.062 Uiso 1 1 calc R
C65 C 0.3526(3) -0.0340(2) -0.1130(2) 0.0474(10) Uani 1 1 d .
H65A H 0.3515 -0.0673 -0.1618 0.057 Uiso 1 1 calc R
C66 C 0.4222(2) 0.0425(2) -0.06203(18) 0.0369(8) Uani 1 1 d .
H66A H 0.4679 0.0627 -0.0762 0.044 Uiso 1 1 calc R
C67 C 0.5274(2) 0.3959(2) 0.30181(17) 0.0297(7) Uani 1 1 d .
C68 C 0.4548(2) 0.4029(2) 0.33264(19) 0.0342(8) Uani 1 1 d .
C69 C 0.3837(3) 0.3306(3) 0.3073(3) 0.0618(12) Uani 1 1 d .
H69A H 0.3794 0.2750 0.2691 0.074 Uiso 1 1 calc R
C70 C 0.3179(3) 0.3386(3) 0.3375(3) 0.0923(19) Uani 1 1 d .
H70A H 0.2682 0.2885 0.3192 0.111 Uiso 1 1 calc R
C71 C 0.3240(3) 0.4173(3) 0.3930(3) 0.0771(15) Uani 1 1 d .
H71A H 0.2788 0.4222 0.4134 0.093 Uiso 1 1 calc R
C72 C 0.3947(3) 0.4890(3) 0.4192(3) 0.0718(14) Uani 1 1 d .
H72A H 0.3993 0.5440 0.4583 0.086 Uiso 1 1 calc R
C73 C 0.4606(3) 0.4824(3) 0.3889(2) 0.0552(11) Uani 1 1 d .
H73A H 0.5097 0.5329 0.4072 0.066 Uiso 1 1 calc R
C74 C 0.7280(2) 0.2013(2) 0.31278(17) 0.0295(7) Uani 1 1 d .
C75 C 0.7316(2) 0.1412(2) 0.35311(19) 0.0329(8) Uani 1 1 d .
C76 C 0.8008(2) 0.1683(2) 0.4261(2) 0.0396(9) Uani 1 1 d .
H76A H 0.8454 0.2236 0.4488 0.048 Uiso 1 1 calc R
C77 C 0.8049(3) 0.1157(3) 0.4657(2) 0.0537(11) Uani 1 1 d .
H77A H 0.8512 0.1352 0.5161 0.064 Uiso 1 1 calc R
C78 C 0.7419(3) 0.0348(3) 0.4318(3) 0.0605(12) Uani 1 1 d .
H78A H 0.7449 -0.0017 0.4590 0.073 Uiso 1 1 calc R
C79 C 0.6745(3) 0.0060(3) 0.3592(3) 0.0649(12) Uani 1 1 d .
H79A H 0.6321 -0.0507 0.3360 0.078 Uiso 1 1 calc R
C80 C 0.6683(3) 0.0599(2) 0.3197(2) 0.0489(10) Uani 1 1 d .
H80A H 0.6206 0.0408 0.2700 0.059 Uiso 1 1 calc R
N4 N 0.4176(3) 0.9454(3) 0.2462(3) 0.1063(17) Uani 1 1 d .
N6 N 0.9570(3) -0.0308(3) 0.1951(3) 0.1021(16) Uani 1 1 d .
C89 C 1.3311(4) 0.6015(5) 0.2793(3) 0.0810(16) Uani 1 1 d .
C81 C 0.4300(3) 1.0195(4) 0.2595(3) 0.0818(16) Uani 1 1 d .
N8 N 1.3835(4) 0.6659(4) 0.3014(3) 0.1079(17) Uani 1 1 d .
C85 C 0.8899(4) -0.0510(3) 0.1976(3) 0.0740(14) Uani 1 1 d .
N7 N 0.7424(4) -0.1506(4) 0.4749(4) 0.150(3) Uani 1 1 d .
C87 C 0.6875(5) -0.2180(4) 0.4502(5) 0.116(2) Uani 1 1 d .
N5 N 1.4408(5) 1.0976(5) 0.4537(4) 0.170(3) Uani 1 1 d .
C88 C 0.6205(4) -0.3003(3) 0.4255(3) 0.0996(18) Uani 1 1 d .
H88A H 0.6193 -0.3079 0.4703 0.149 Uiso 1 1 calc R
H88B H 0.6378 -0.3511 0.3952 0.149 Uiso 1 1 calc R
H88C H 0.5591 -0.2974 0.3943 0.149 Uiso 1 1 calc R
C83 C 1.4671(5) 1.1037(4) 0.5164(6) 0.120(3) Uani 1 1 d .
C90 C 1.2631(4) 0.5194(4) 0.2516(3) 0.1041(19) Uani 1 1 d .
H90A H 1.2853 0.4884 0.2847 0.156 Uiso 1 1 calc R
H90B H 1.2532 0.4809 0.1994 0.156 Uiso 1 1 calc R
H90C H 1.2048 0.5332 0.2521 0.156 Uiso 1 1 calc R
C86 C 0.8036(4) -0.0820(4) 0.2006(4) 0.118(2) Uani 1 1 d .
H86A H 0.8063 -0.1344 0.2126 0.177 Uiso 1 1 calc R
H86B H 0.7522 -0.0982 0.1511 0.177 Uiso 1 1 calc R
H86C H 0.7943 -0.0342 0.2404 0.177 Uiso 1 1 calc R
C82 C 0.4423(4) 1.1114(3) 0.2751(4) 0.142(3) Uani 1 1 d .
H82A H 0.4279 1.1187 0.2274 0.213 Uiso 1 1 calc R
H82B H 0.5066 1.1432 0.3104 0.213 Uiso 1 1 calc R
H82C H 0.4010 1.1361 0.2983 0.213 Uiso 1 1 calc R
C84 C 1.5047(5) 1.1127(5) 0.5974(5) 0.148(3) Uani 1 1 d .
H84A H 1.5523 1.1689 0.6305 0.222 Uiso 1 1 calc R
H84B H 1.5317 1.0624 0.6001 0.222 Uiso 1 1 calc R
H84C H 1.4545 1.1128 0.6145 0.222 Uiso 1 1 calc R

loop_
_atom_site_aniso_label
_atom_site_aniso_U_11
_atom_site_aniso_U_22
_atom_site_aniso_U_33
_atom_site_aniso_U_23
_atom_site_aniso_U_13
_atom_site_aniso_U_12
Mn1 0.0282(3) 0.0275(3) 0.0291(3) 0.0143(2) 0.0064(2) 0.0008(2)
Mn2 0.0250(3) 0.0259(3) 0.0264(3) 0.0123(2) 0.0078(2) 0.0017(2)
Mn3 0.0233(3) 0.0296(3) 0.0322(3) 0.0176(2) 0.0070(2) 0.0018(2)
Mn4 0.0243(3) 0.0279(3) 0.0338(3) 0.0156(2) 0.0101(2) 0.0032(2)
Mn5 0.0310(3) 0.0259(3) 0.0281(3) 0.0115(2) 0.0119(2) 0.0031(2)
Mn6 0.0251(3) 0.0242(3) 0.0265(3) 0.0110(2) 0.0069(2) 0.0024(2)
Mn7 0.0244(3) 0.0252(3) 0.0265(3) 0.0118(2) 0.0079(2) 0.0016(2)
O1 0.0244(12) 0.0449(15) 0.0450(14) 0.0283(12) 0.0023(11) -0.0042(11)
O2 0.0370(14) 0.0532(17) 0.0532(16) 0.0384(14) -0.0069(12) -0.0117(12)
O3 0.0258(12) 0.0302(12) 0.0295(12) 0.0168(10) 0.0084(10) 0.0028(9)
O4 0.0353(14) 0.0361(14) 0.0370(14) 0.0218(11) 0.0015(11) -0.0009(11)
O5 0.0382(13) 0.0317(13) 0.0268(12) 0.0145(10) 0.0101(10) -0.0003(10)
O6 0.0413(14) 0.0291(13) 0.0328(13) 0.0100(10) 0.0149(11) -0.0016(11)
O7 0.0304(13) 0.0286(13) 0.0306(12) 0.0071(10) 0.0058(10) -0.0031(10)
O8 0.0310(13) 0.0307(13) 0.0425(14) 0.0170(11) 0.0148(11) 0.0067(10)
O9 0.0358(13) 0.0308(13) 0.0411(14) 0.0205(11) 0.0171(11) 0.0117(10)
O10 0.0409(14) 0.0392(15) 0.0588(16) 0.0294(12) 0.0274(13) 0.0135(12)
O11 0.0309(13) 0.0346(14) 0.0533(15) 0.0202(11) 0.0215(12) 0.0082(11)
O12 0.0212(11) 0.0363(13) 0.0369(13) 0.0230(11) 0.0009(10) -0.0012(10)
O13 0.0374(14) 0.0333(14) 0.0433(14) 0.0118(11) 0.0194(12) 0.0056(11)
O14 0.0459(14) 0.0342(13) 0.0371(13) 0.0160(11) 0.0225(12) 0.0077(11)
O15 0.0367(13) 0.0305(13) 0.0276(12) 0.0100(10) 0.0090(10) -0.0005(10)
O16 0.0295(12) 0.0278(12) 0.0283(12) 0.0105(10) 0.0085(10) -0.0002(10)
O17 0.0246(11) 0.0271(12) 0.0289(12) 0.0151(9) 0.0097(10) 0.0030(9)
O18 0.0264(12) 0.0290(12) 0.0325(12) 0.0174(10) 0.0034(10) -0.0010(10)
O19 0.0278(12) 0.0263(12) 0.0302(12) 0.0124(9) 0.0123(10) 0.0032(9)
O20 0.0253(11) 0.0266(12) 0.0275(11) 0.0140(9) 0.0085(9) 0.0039(9)
O21 0.0270(12) 0.0305(13) 0.0275(12) 0.0127(10) 0.0098(10) 0.0038(10)
O22 0.0329(13) 0.0305(13) 0.0381(13) 0.0145(10) 0.0154(11) 0.0027(10)
O23 0.0272(12) 0.0283(12) 0.0314(12) 0.0146(10) 0.0093(10) 0.0003(10)
O24 0.0288(13) 0.0357(13) 0.0424(14) 0.0227(11) 0.0120(11) 0.0030(10)
O25 0.0266(12) 0.0242(12) 0.0293(12) 0.0133(9) 0.0091(10) 0.0013(9)
N1 0.0325(16) 0.0383(18) 0.0364(17) 0.0145(14) 0.0109(13) 0.0052(13)
N2 0.0327(16) 0.0357(17) 0.0326(16) 0.0205(13) 0.0090(13) 0.0031(13)
N3 0.0387(17) 0.0324(16) 0.0354(16) 0.0179(13) 0.0137(14) 0.0045(13)
C1 0.045(2) 0.049(3) 0.046(2) 0.0104(19) 0.0200(19) 0.0109(19)
C2 0.057(3) 0.063(3) 0.048(3) 0.012(2) 0.020(2) 0.018(2)
C3 0.057(3) 0.085(3) 0.044(2) 0.027(2) 0.029(2) 0.030(3)
C4 0.048(2) 0.065(3) 0.046(2) 0.029(2) 0.022(2) 0.016(2)
C5 0.034(2) 0.050(2) 0.034(2) 0.0222(17) 0.0109(16) 0.0098(17)
C6 0.033(2) 0.042(2) 0.043(2) 0.0253(17) 0.0138(17) 0.0049(16)
C7 0.042(2) 0.056(3) 0.069(3) 0.026(2) 0.027(2) 0.001(2)
C8 0.047(3) 0.050(3) 0.081(3) 0.019(2) 0.024(2) -0.014(2)
C9 0.055(3) 0.039(2) 0.063(3) 0.013(2) 0.020(2) -0.007(2)
C10 0.040(2) 0.032(2) 0.039(2) 0.0187(17) 0.0116(17) 0.0007(16)
C11 0.049(2) 0.031(2) 0.0332(19) 0.0163(16) 0.0147(17) 0.0108(17)
C12 0.061(3) 0.035(2) 0.052(2) 0.0128(19) 0.023(2) 0.0065(19)
C13 0.080(3) 0.039(2) 0.062(3) 0.014(2) 0.037(3) 0.019(2)
C14 0.074(3) 0.050(3) 0.062(3) 0.024(2) 0.041(2) 0.021(2)
C15 0.051(2) 0.040(2) 0.050(2) 0.0218(19) 0.023(2) 0.0076(18)
C16 0.0258(17) 0.0291(19) 0.0275(17) 0.0107(14) 0.0091(14) 0.0027(14)
C17 0.0235(17) 0.0313(18) 0.0237(16) 0.0112(14) 0.0054(13) 0.0022(14)
C18 0.0316(19) 0.035(2) 0.0313(18) 0.0134(15) 0.0133(15) 0.0053(15)
C19 0.039(2) 0.047(2) 0.0296(19) 0.0191(16) 0.0119(16) 0.0136(17)
C20 0.032(2) 0.052(2) 0.0306(19) 0.0146(17) -0.0005(16) 0.0059(18)
C21 0.030(2) 0.046(2) 0.047(2) 0.0175(18) 0.0044(17) -0.0052(17)
C22 0.0329(19) 0.038(2) 0.0337(19) 0.0170(16) 0.0091(16) 0.0005(16)
C23 0.0288(18) 0.036(2) 0.0294(18) 0.0142(15) 0.0134(15) 0.0060(15)
C24 0.0256(17) 0.039(2) 0.0314(18) 0.0204(15) 0.0138(15) 0.0096(15)
C25 0.038(2) 0.047(2) 0.044(2) 0.0255(18) 0.0156(18) 0.0117(17)
C26 0.057(3) 0.059(3) 0.061(3) 0.041(2) 0.021(2) 0.023(2)
C27 0.053(3) 0.078(3) 0.051(3) 0.043(2) 0.018(2) 0.033(2)
C28 0.036(2) 0.077(3) 0.037(2) 0.026(2) 0.0072(18) 0.017(2)
C29 0.036(2) 0.052(2) 0.036(2) 0.0227(18) 0.0091(17) 0.0059(18)
C30 0.036(2) 0.0251(18) 0.0285(18) 0.0135(14) 0.0072(16) 0.0048(15)
C31 0.036(2) 0.036(2) 0.0305(19) 0.0119(15) 0.0091(16) -0.0026(16)
C32 0.037(2) 0.037(2) 0.0333(19) 0.0112(16) 0.0115(16) 0.0013(16)
C33 0.042(2) 0.044(2) 0.040(2) 0.0053(18) 0.0092(18) -0.0068(18)
C34 0.073(3) 0.088(4) 0.034(2) -0.007(2) 0.022(2) -0.026(3)
C35 0.090(4) 0.134(5) 0.040(3) -0.001(3) 0.032(3) -0.051(3)
C36 0.064(3) 0.083(3) 0.038(2) 0.008(2) 0.016(2) -0.035(2)
C37 0.0286(18) 0.0243(18) 0.0261(17) 0.0068(14) 0.0057(14) 0.0036(14)
C38 0.0355(19) 0.0307(19) 0.0340(19) 0.0148(15) 0.0129(16) 0.0132(15)
C39 0.046(2) 0.037(2) 0.047(2) 0.0204(18) 0.0212(19) 0.0140(17)
C40 0.067(3) 0.045(3) 0.066(3) 0.035(2) 0.024(2) 0.020(2)
C41 0.065(3) 0.057(3) 0.088(3) 0.043(3) 0.032(3) 0.036(2)
C42 0.059(3) 0.079(3) 0.103(4) 0.054(3) 0.047(3) 0.042(3)
C43 0.051(2) 0.055(3) 0.072(3) 0.041(2) 0.033(2) 0.029(2)
C44 0.0285(18) 0.039(2) 0.037(2) 0.0224(16) 0.0087(16) 0.0084(16)
C45 0.035(2) 0.046(2) 0.045(2) 0.0216(18) 0.0179(17) 0.0155(17)
C46 0.051(3) 0.060(3) 0.092(4) 0.026(3) 0.042(3) 0.014(2)
C47 0.062(3) 0.084(4) 0.128(5) 0.031(3) 0.067(3) 0.028(3)
C48 0.079(4) 0.087(4) 0.107(4) 0.038(3) 0.061(3) 0.045(3)
C49 0.095(4) 0.054(3) 0.105(4) 0.029(3) 0.063(3) 0.032(3)
C50 0.061(3) 0.049(3) 0.081(3) 0.029(2) 0.043(3) 0.021(2)
C51 0.097(4) 0.081(3) 0.055(3) 0.046(3) -0.021(3) -0.039(3)
C52 0.036(2) 0.036(2) 0.0285(18) 0.0144(15) 0.0114(16) 0.0091(16)
C53 0.043(2) 0.035(2) 0.037(2) 0.0185(16) 0.0186(17) 0.0126(17)
C54 0.050(3) 0.047(2) 0.066(3) 0.021(2) 0.029(2) 0.017(2)
C55 0.061(3) 0.075(4) 0.095(4) 0.032(3) 0.048(3) 0.031(3)
C56 0.094(4) 0.074(4) 0.075(3) 0.035(3) 0.056(3) 0.055(3)
C57 0.079(3) 0.048(3) 0.054(3) 0.009(2) 0.033(2) 0.025(2)
C58 0.053(2) 0.046(2) 0.047(2) 0.0200(19) 0.026(2) 0.018(2)
C59 0.032(2) 0.050(2) 0.055(2) 0.031(2) -0.0007(18) 0.0008(18)
C60 0.0289(18) 0.0279(18) 0.0333(19) 0.0117(15) 0.0094(15) 0.0079(15)
C61 0.0309(18) 0.0238(18) 0.0316(18) 0.0119(14) 0.0053(15) 0.0035(14)
C62 0.043(2) 0.032(2) 0.039(2) 0.0109(16) 0.0127(17) -0.0004(17)
C63 0.045(2) 0.033(2) 0.063(3) 0.0155(19) 0.018(2) -0.0038(18)
C64 0.045(2) 0.026(2) 0.055(3) 0.0056(18) 0.004(2) -0.0019(17)
C65 0.050(2) 0.032(2) 0.040(2) 0.0041(17) 0.0089(19) 0.0069(18)
C66 0.038(2) 0.031(2) 0.0341(19) 0.0126(15) 0.0081(16) 0.0063(16)
C67 0.0254(17) 0.039(2) 0.0230(17) 0.0146(15) 0.0064(14) 0.0067(15)
C68 0.0338(19) 0.037(2) 0.0369(19) 0.0196(16) 0.0163(16) 0.0097(16)
C69 0.060(3) 0.045(3) 0.095(3) 0.024(2) 0.054(3) 0.011(2)
C70 0.093(4) 0.060(3) 0.169(6) 0.049(4) 0.102(4) 0.019(3)
C71 0.091(4) 0.076(4) 0.121(4) 0.055(3) 0.087(4) 0.036(3)
C72 0.091(4) 0.062(3) 0.082(3) 0.021(3) 0.065(3) 0.026(3)
C73 0.059(3) 0.051(3) 0.057(3) 0.013(2) 0.036(2) 0.009(2)
C74 0.037(2) 0.0256(18) 0.0263(17) 0.0101(14) 0.0138(15) 0.0086(15)
C75 0.0352(19) 0.0332(19) 0.0362(19) 0.0193(15) 0.0156(16) 0.0107(15)
C76 0.043(2) 0.044(2) 0.042(2) 0.0243(17) 0.0205(18) 0.0181(18)
C77 0.066(3) 0.066(3) 0.050(2) 0.040(2) 0.027(2) 0.032(2)
C78 0.073(3) 0.069(3) 0.080(3) 0.059(3) 0.043(3) 0.035(3)
C79 0.065(3) 0.054(3) 0.091(4) 0.049(3) 0.030(3) 0.008(2)
C80 0.048(2) 0.044(2) 0.059(3) 0.034(2) 0.017(2) 0.0015(19)
N4 0.075(3) 0.067(3) 0.164(5) 0.028(3) 0.058(3) 0.007(3)
N6 0.099(4) 0.100(4) 0.129(4) 0.053(3) 0.065(4) 0.024(3)
C89 0.065(4) 0.123(5) 0.081(4) 0.063(4) 0.034(3) 0.036(3)
C81 0.052(3) 0.057(3) 0.116(4) 0.020(3) 0.031(3) 0.005(3)
N8 0.097(4) 0.130(5) 0.113(4) 0.061(4) 0.054(3) 0.019(3)
C85 0.086(4) 0.067(3) 0.085(4) 0.044(3) 0.038(3) 0.026(3)
N7 0.147(5) 0.122(5) 0.289(8) 0.135(6) 0.148(6) 0.070(4)
C87 0.112(5) 0.099(5) 0.214(8) 0.106(6) 0.104(6) 0.054(4)
N5 0.171(7) 0.145(6) 0.122(5) -0.003(5) 0.061(6) -0.047(5)
C88 0.096(4) 0.070(4) 0.131(5) 0.035(3) 0.051(4) 0.021(3)
C83 0.112(6) 0.071(4) 0.156(7) 0.014(5) 0.070(7) 0.010(4)
C90 0.087(4) 0.120(5) 0.107(5) 0.070(4) 0.020(4) 0.021(4)
C86 0.073(4) 0.186(7) 0.141(6) 0.114(5) 0.046(4) 0.040(4)
C82 0.121(5) 0.054(4) 0.248(9) 0.058(5) 0.079(6) 0.014(4)
C84 0.150(7) 0.155(7) 0.161(8) 0.089(6) 0.063(6) 0.054(6)

loop_
_atom_type_symbol
_atom_type_description
_atom_type_scat_dispersion_real
_atom_type_scat_dispersion_imag
_atom_type_scat_source
C C 0.0033 0.0016 'International Tables Vol C Tables 4.2.6.8 and 6.1.1.4'
H H 0.0000 0.0000 'International Tables Vol C Tables 4.2.6.8 and 6.1.1.4'
N N 0.0061 0.0033 'International Tables Vol C Tables 4.2.6.8 and 6.1.1.4'
O O 0.0106 0.0060 'International Tables Vol C Tables 4.2.6.8 and 6.1.1.4'
Mn Mn 0.3368 0.7283 'International Tables Vol C Tables 4.2.6.8 and 6.1.1.4'

loop_
_geom_angle_atom_site_label_1
_geom_angle_atom_site_label_2
_geom_angle_atom_site_label_3
_geom_angle
O3 Mn1 O2 89.96(8)
O3 Mn1 O4 92.21(8)
O2 Mn1 O4 177.83(8)
O3 Mn1 N2 168.47(9)
O2 Mn1 N2 81.30(9)
O4 Mn1 N2 96.54(9)
O3 Mn1 N1 100.48(9)
O2 Mn1 N1 87.96(10)
O4 Mn1 N1 91.63(9)
N2 Mn1 N1 71.85(10)
O3 Mn1 N3 116.08(9)
O2 Mn1 N3 89.93(10)
O4 Mn1 N3 89.13(9)
N2 Mn1 N3 71.69(10)
N1 Mn1 N3 143.38(10)
O3 Mn2 O17 84.57(8)
O3 Mn2 O5 98.74(9)
O17 Mn2 O5 176.68(9)
O3 Mn2 O18 170.48(9)
O17 Mn2 O18 86.36(8)
O5 Mn2 O18 90.34(8)
O3 Mn2 O8 93.67(9)
O17 Mn2 O8 95.26(8)
O5 Mn2 O8 84.32(9)
O18 Mn2 O8 90.03(8)
O3 Mn2 O13 93.37(9)
O17 Mn2 O13 94.58(8)
O5 Mn2 O13 85.50(9)
O18 Mn2 O13 84.46(9)
O8 Mn2 O13 168.39(9)
O3 Mn2 Mn3 40.72(6)
O17 Mn2 Mn3 43.92(6)
O5 Mn2 Mn3 139.40(6)
O18 Mn2 Mn3 130.03(6)
O8 Mn2 Mn3 97.85(6)
O13 Mn2 Mn3 93.51(6)
O3 Mn2 Mn5 133.14(6)
O17 Mn2 Mn5 53.37(6)
O5 Mn2 Mn5 123.64(6)
O18 Mn2 Mn5 37.42(6)
O8 Mn2 Mn5 108.26(6)
O13 Mn2 Mn5 73.08(6)
Mn3 Mn2 Mn5 94.341(19)
O3 Mn3 O17 84.29(8)
O3 Mn3 O1 100.29(9)
O17 Mn3 O1 175.30(9)
O3 Mn3 O12 168.85(9)
O17 Mn3 O12 84.91(8)
O1 Mn3 O12 90.47(9)
O3 Mn3 O6 94.23(9)
O17 Mn3 O6 95.04(8)
O1 Mn3 O6 85.70(9)
O12 Mn3 O6 89.47(9)
O3 Mn3 O10 93.81(9)
O17 Mn3 O10 94.80(9)
O1 Mn3 O10 83.92(9)
O12 Mn3 O10 84.33(9)
O6 Mn3 O10 167.85(9)
O3 Mn3 Mn2 40.76(6)
O17 Mn3 Mn2 43.60(6)
O1 Mn3 Mn2 140.92(7)
O12 Mn3 Mn2 128.28(6)
O6 Mn3 Mn2 98.08(6)
O10 Mn3 Mn2 93.96(6)
O3 Mn3 Mn4 130.71(6)
O17 Mn3 Mn4 51.16(6)
O1 Mn3 Mn4 124.21(7)
O12 Mn3 Mn4 38.30(6)
O6 Mn3 Mn4 107.94(6)
O10 Mn3 Mn4 73.17(6)
Mn2 Mn3 Mn4 91.773(19)
O12 Mn4 O19 163.48(9)
O12 Mn4 O11 94.31(9)
O19 Mn4 O11 91.66(9)
O12 Mn4 O25 93.18(9)
O19 Mn4 O25 81.16(8)
O11 Mn4 O25 172.52(9)
O12 Mn4 O24 103.82(9)
O19 Mn4 O24 91.11(8)
O11 Mn4 O24 93.90(9)
O25 Mn4 O24 84.20(8)
O12 Mn4 O17 76.83(8)
O19 Mn4 O17 86.91(8)
O11 Mn4 O17 101.16(8)
O25 Mn4 O17 80.67(8)
O24 Mn4 O17 164.86(8)
O12 Mn4 Mn7 134.29(7)
O19 Mn4 Mn7 40.96(6)
O11 Mn4 Mn7 131.26(7)
O25 Mn4 Mn7 41.28(6)
O24 Mn4 Mn7 79.67(6)
O17 Mn4 Mn7 89.10(5)
O12 Mn4 Mn3 40.61(6)
O19 Mn4 Mn3 124.78(6)
O11 Mn4 Mn3 86.21(7)
O25 Mn4 Mn3 99.59(6)
O24 Mn4 Mn3 144.11(6)
O17 Mn4 Mn3 40.27(5)
Mn7 Mn4 Mn3 125.87(2)
O12 Mn4 Mn5 127.60(7)
O19 Mn4 Mn5 36.31(6)
O11 Mn4 Mn5 94.77(7)
O25 Mn4 Mn5 80.71(6)
O24 Mn4 Mn5 126.81(6)
O17 Mn4 Mn5 50.78(5)
Mn7 Mn4 Mn5 56.078(16)
Mn3 Mn4 Mn5 88.835(18)
O12 Mn4 Mn6 85.02(7)
O19 Mn4 Mn6 81.59(6)
O11 Mn4 Mn6 146.83(7)
O25 Mn4 Mn6 34.34(6)
O24 Mn4 Mn6 118.53(6)
O17 Mn4 Mn6 46.33(5)
Mn7 Mn4 Mn6 55.824(16)
Mn3 Mn4 Mn6 71.794(17)
Mn5 Mn4 Mn6 61.184(15)
O18 Mn5 O14 92.96(9)
O18 Mn5 O20 92.77(9)
O14 Mn5 O20 174.08(9)
O18 Mn5 O19 158.39(9)
O14 Mn5 O19 92.72(9)
O20 Mn5 O19 81.39(8)
O18 Mn5 O15 112.60(9)
O14 Mn5 O15 90.90(9)
O20 Mn5 O15 88.27(8)
O19 Mn5 O15 88.12(8)
O18 Mn5 O17 75.08(8)
O14 Mn5 O17 100.16(8)
O20 Mn5 O17 79.90(7)
O19 Mn5 O17 83.40(7)
O15 Mn5 O17 166.34(7)
O18 Mn5 Mn7 133.81(7)
O14 Mn5 Mn7 132.46(7)
O20 Mn5 Mn7 41.65(6)
O19 Mn5 Mn7 41.07(6)
O15 Mn5 Mn7 79.53(6)
O17 Mn5 Mn7 87.06(5)
O18 Mn5 Mn2 39.52(6)
O14 Mn5 Mn2 85.33(7)
O20 Mn5 Mn2 98.18(6)
O19 Mn5 Mn2 120.44(6)
O15 Mn5 Mn2 151.29(6)
O17 Mn5 Mn2 39.31(5)
Mn7 Mn5 Mn2 123.10(2)
O18 Mn5 Mn4 122.91(6)
O14 Mn5 Mn4 95.03(7)
O20 Mn5 Mn4 80.59(6)
O19 Mn5 Mn4 35.72(6)
O15 Mn5 Mn4 123.65(6)
O17 Mn5 Mn4 47.86(5)
Mn7 Mn5 Mn4 56.120(16)
Mn2 Mn5 Mn4 85.051(17)
O18 Mn5 Mn6 83.04(7)
O14 Mn5 Mn6 145.59(7)
O20 Mn5 Mn6 34.18(6)
O19 Mn5 Mn6 80.51(6)
O15 Mn5 Mn6 122.25(6)
O17 Mn5 Mn6 45.73(5)
Mn7 Mn5 Mn6 55.511(16)
Mn2 Mn5 Mn6 69.912(16)
Mn4 Mn5 Mn6 60.358(16)
O25 Mn6 O7 92.06(9)
O25 Mn6 O9 170.64(9)
O7 Mn6 O9 92.86(9)
O25 Mn6 O20 80.31(8)
O7 Mn6 O20 169.97(9)
O9 Mn6 O20 93.83(9)
O25 Mn6 O22 87.18(8)
O7 Mn6 O22 85.53(8)
O9 Mn6 O22 85.26(9)
O20 Mn6 O22 87.59(8)
O25 Mn6 O17 82.23(8)
O7 Mn6 O17 102.34(8)
O9 Mn6 O17 104.46(8)
O20 Mn6 O17 83.20(8)
O22 Mn6 O17 166.98(8)
O25 Mn6 Mn7 40.71(6)
O7 Mn6 Mn7 129.74(7)
O9 Mn6 Mn7 131.65(7)
O20 Mn6 Mn7 41.19(6)
O22 Mn6 Mn7 77.77(6)
O17 Mn6 Mn7 89.25(5)
O25 Mn6 Mn4 35.00(6)
O7 Mn6 Mn4 98.82(7)
O9 Mn6 Mn4 151.07(7)
O20 Mn6 Mn4 78.69(6)
O22 Mn6 Mn4 121.82(6)
O17 Mn6 Mn4 47.22(5)
Mn7 Mn6 Mn4 55.172(16)
O25 Mn6 Mn5 78.79(6)
O7 Mn6 Mn5 150.93(7)
O9 Mn6 Mn5 100.44(7)
O20 Mn6 Mn5 33.81(6)
O22 Mn6 Mn5 121.02(6)
O17 Mn6 Mn5 49.40(5)
Mn7 Mn6 Mn5 54.827(15)
Mn4 Mn6 Mn5 58.458(15)
O19 Mn7 O25 85.74(9)
O19 Mn7 O20 85.65(9)
O25 Mn7 O20 84.13(9)
O19 Mn7 O16 92.27(9)
O25 Mn7 O16 177.28(9)
O20 Mn7 O16 93.87(9)
O19 Mn7 O21 178.89(9)
O25 Mn7 O21 95.29(9)
O20 Mn7 O21 94.04(9)
O16 Mn7 O21 86.69(9)
O19 Mn7 O23 92.06(9)
O25 Mn7 O23 92.39(9)
O20 Mn7 O23 175.95(9)
O16 Mn7 O23 89.54(9)
O21 Mn7 O23 88.31(8)
O19 Mn7 Mn5 43.77(6)
O25 Mn7 Mn5 91.80(6)
O20 Mn7 Mn5 43.30(6)
O16 Mn7 Mn5 85.47(6)
O21 Mn7 Mn5 135.69(6)
O23 Mn7 Mn5 135.08(6)
O19 Mn7 Mn4 42.89(6)
O25 Mn7 Mn4 44.02(6)
O20 Mn7 Mn4 90.93(6)
O16 Mn7 Mn4 134.36(7)
O21 Mn7 Mn4 138.20(6)
O23 Mn7 Mn4 85.13(6)
Mn5 Mn7 Mn4 67.802(17)
O19 Mn7 Mn6 93.62(6)
O25 Mn7 Mn6 42.49(6)
O20 Mn7 Mn6 43.33(6)
O16 Mn7 Mn6 135.97(7)
O21 Mn7 Mn6 86.88(6)
O23 Mn7 Mn6 133.71(6)
Mn5 Mn7 Mn6 69.662(17)
Mn4 Mn7 Mn6 69.004(17)
C16 O1 Mn3 133.9(2)
C16 O2 Mn1 136.7(2)
Mn3 O3 Mn2 98.52(9)
Mn3 O3 Mn1 128.86(11)
Mn2 O3 Mn1 128.44(11)
C23 O4 Mn1 132.7(2)
C23 O5 Mn2 130.3(2)
C30 O6 Mn3 130.1(2)
C30 O7 Mn6 131.6(2)
C37 O8 Mn2 131.9(2)
C37 O9 Mn6 129.5(2)
C44 O10 Mn3 129.6(2)
C44 O11 Mn4 126.3(2)
C51 O12 Mn4 122.4(2)
C51 O12 Mn3 126.7(2)
Mn4 O12 Mn3 101.09(10)
C52 O13 Mn2 129.0(2)
C52 O14 Mn5 127.1(2)
C60 O15 Mn5 123.8(2)
C60 O16 Mn7 125.55(19)
Mn2 O17 Mn3 92.48(8)
Mn2 O17 Mn6 115.28(9)
Mn3 O17 Mn6 117.14(9)
Mn2 O17 Mn4 154.55(11)
Mn3 O17 Mn4 88.57(8)
Mn6 O17 Mn4 86.44(6)
Mn2 O17 Mn5 87.32(7)
Mn3 O17 Mn5 155.28(10)
Mn6 O17 Mn5 84.88(6)
Mn4 O17 Mn5 81.36(6)
C59 O18 Mn5 125.47(19)
C59 O18 Mn2 129.93(19)
Mn5 O18 Mn2 103.06(10)
Mn7 O19 Mn4 96.16(9)
Mn7 O19 Mn5 95.16(9)
Mn4 O19 Mn5 107.97(9)
Mn7 O20 Mn5 95.06(9)
Mn7 O20 Mn6 95.48(9)
Mn5 O20 Mn6 112.01(9)
C67 O21 Mn7 124.92(19)
C67 O22 Mn6 124.6(2)
C74 O23 Mn7 124.93(19)
C74 O24 Mn4 123.8(2)
Mn7 O25 Mn6 96.80(9)
Mn7 O25 Mn4 94.70(9)
Mn6 O25 Mn4 110.66(9)
C1 N1 C5 117.9(3)
C1 N1 Mn1 124.4(2)
C5 N1 Mn1 117.6(2)
C10 N2 C6 120.9(3)
C10 N2 Mn1 118.7(2)
C6 N2 Mn1 118.3(2)
C15 N3 C11 118.0(3)
C15 N3 Mn1 124.5(2)
C11 N3 Mn1 117.4(2)
N1 C1 C2 122.6(4)
N1 C1 H1A 118.7
C2 C1 H1A 118.7
C3 C2 C1 119.4(4)
C3 C2 H2A 120.3
C1 C2 H2A 120.3
C2 C3 C4 119.2(4)
C2 C3 H3A 120.4
C4 C3 H3A 120.4
C3 C4 C5 119.1(4)
C3 C4 H4A 120.5
C5 C4 H4A 120.5
N1 C5 C4 121.8(3)
N1 C5 C6 115.1(3)
C4 C5 C6 123.1(3)
N2 C6 C7 120.4(3)
N2 C6 C5 115.4(3)
C7 C6 C5 124.2(3)
C8 C7 C6 118.8(4)
C8 C7 H7A 120.6
C6 C7 H7A 120.6
C7 C8 C9 120.7(4)
C7 C8 H8A 119.6
C9 C8 H8A 119.6
C8 C9 C10 118.2(4)
C8 C9 H9A 120.9
C10 C9 H9A 120.9
N2 C10 C9 121.0(3)
N2 C10 C11 115.2(3)
C9 C10 C11 123.8(3)
N3 C11 C12 121.3(3)
N3 C11 C10 115.5(3)
C12 C11 C10 123.2(3)
C13 C12 C11 119.3(4)
C13 C12 H12A 120.4
C11 C12 H12A 120.4
C12 C13 C14 119.9(4)
C12 C13 H13A 120.1
C14 C13 H13A 120.1
C15 C14 C13 117.5(4)
C15 C14 H14A 121.2
C13 C14 H14A 121.2
N3 C15 C14 124.0(3)
N3 C15 H15A 118.0
C14 C15 H15A 118.0
O2 C16 O1 125.6(3)
O2 C16 C17 118.4(3)
O1 C16 C17 115.9(3)
C22 C17 C18 119.4(3)
C22 C17 C16 119.9(3)
C18 C17 C16 120.6(3)
C19 C18 C17 120.7(3)
C19 C18 H18A 119.7
C17 C18 H18A 119.7
C20 C19 C18 119.2(3)
C20 C19 H19A 120.4
C18 C19 H19A 120.4
C21 C20 C19 120.8(3)
C21 C20 H20A 119.6
C19 C20 H20A 119.6
C20 C21 C22 120.0(3)
C20 C21 H21A 120.0
C22 C21 H21A 120.0
C21 C22 C17 119.8(3)
C21 C22 H22A 120.1
C17 C22 H22A 120.1
O4 C23 O5 125.7(3)
O4 C23 C24 118.3(3)
O5 C23 C24 115.9(3)
C25 C24 C29 119.8(3)
C25 C24 C23 119.4(3)
C29 C24 C23 120.8(3)
C24 C25 C26 120.0(3)
C24 C25 H25A 120.0
C26 C25 H25A 120.0
C27 C26 C25 120.2(4)
C27 C26 H26A 119.9
C25 C26 H26A 119.9
C26 C27 C28 120.6(4)
C26 C27 H27A 119.7
C28 C27 H27A 119.7
C27 C28 C29 119.8(4)
C27 C28 H28A 120.1
C29 C28 H28A 120.1
C28 C29 C24 119.6(3)
C28 C29 H29A 120.2
C24 C29 H29A 120.2
O6 C30 O7 124.9(3)
O6 C30 C31 119.0(3)
O7 C30 C31 116.0(3)
C36 C31 C32 118.6(3)
C36 C31 C30 120.9(3)
C32 C31 C30 120.5(3)
C33 C32 C31 120.8(3)
C33 C32 H32A 119.6
C31 C32 H32A 119.6
C34 C33 C32 120.6(4)
C34 C33 H33A 119.7
C32 C33 H33A 119.7
C33 C34 C35 119.5(4)
C33 C34 H34A 120.2
C35 C34 H34A 120.2
C34 C35 C36 120.1(4)
C34 C35 H35A 119.9
C36 C35 H35A 119.9
C31 C36 C35 120.3(4)
C31 C36 H36A 119.9
C35 C36 H36A 119.9
O8 C37 O9 124.8(3)
O8 C37 C38 119.3(3)
O9 C37 C38 115.9(3)
C43 C38 C39 118.9(3)
C43 C38 C37 121.8(3)
C39 C38 C37 119.3(3)
C40 C39 C38 120.8(3)
C40 C39 H39A 119.6
C38 C39 H39A 119.6
C41 C40 C39 119.3(4)
C41 C40 H40A 120.3
C39 C40 H40A 120.3
C42 C41 C40 120.5(4)
C42 C41 H41A 119.8
C40 C41 H41A 119.8
C41 C42 C43 120.4(4)
C41 C42 H42A 119.8
C43 C42 H42A 119.8
C38 C43 C42 120.0(4)
C38 C43 H43A 120.0
C42 C43 H43A 120.0
O10 C44 O11 124.5(3)
O10 C44 C45 118.8(3)
O11 C44 C45 116.7(3)
C46 C45 C50 118.5(3)
C46 C45 C44 119.9(3)
C50 C45 C44 121.5(3)
C45 C46 C47 121.2(4)
C45 C46 H46A 119.4
C47 C46 H46A 119.4
C48 C47 C46 120.5(4)
C48 C47 H47A 119.7
C46 C47 H47A 119.7
C47 C48 C49 119.6(4)
C47 C48 H48A 120.2
C49 C48 H48A 120.2
C48 C49 C50 119.7(4)
C48 C49 H49A 120.1
C50 C49 H49A 120.1
C45 C50 C49 120.4(4)
C45 C50 H50A 119.8
C49 C50 H50A 119.8
O12 C51 H51A 109.5
O12 C51 H51B 109.5
H51A C51 H51B 109.5
O12 C51 H51C 109.5
H51A C51 H51C 109.5
H51B C51 H51C 109.5
O13 C52 O14 125.2(3)
O13 C52 C53 118.9(3)
O14 C52 C53 115.9(3)
C54 C53 C58 118.6(3)
C54 C53 C52 119.9(3)
C58 C53 C52 121.6(3)
C53 C54 C55 120.8(4)
C53 C54 H54A 119.6
C55 C54 H54A 119.6
C56 C55 C54 119.9(4)
C56 C55 H55A 120.1
C54 C55 H55A 120.1
C57 C56 C55 120.0(4)
C57 C56 H56A 120.0
C55 C56 H56A 120.0
C56 C57 C58 120.0(4)
C56 C57 H57A 120.0
C58 C57 H57A 120.0
C53 C58 C57 120.8(4)
C53 C58 H58A 119.6
C57 C58 H58A 119.6
O18 C59 H59A 109.5
O18 C59 H59B 109.5
H59A C59 H59B 109.5
O18 C59 H59C 109.5
H59A C59 H59C 109.5
H59B C59 H59C 109.5
O15 C60 O16 125.3(3)
O15 C60 C61 119.3(3)
O16 C60 C61 115.4(3)
C62 C61 C66 120.2(3)
C62 C61 C60 120.4(3)
C66 C61 C60 119.4(3)
C61 C62 C63 119.7(3)
C61 C62 H62A 120.1
C63 C62 H62A 120.1
C64 C63 C62 119.9(4)
C64 C63 H63A 120.1
C62 C63 H63A 120.1
C63 C64 C65 120.3(3)
C63 C64 H64A 119.8
C65 C64 H64A 119.8
C64 C65 C66 120.2(3)
C64 C65 H65A 119.9
C66 C65 H65A 119.9
C65 C66 C61 119.7(3)
C65 C66 H66A 120.2
C61 C66 H66A 120.2
O22 C67 O21 125.8(3)
O22 C67 C68 118.8(3)
O21 C67 C68 115.4(3)
C69 C68 C73 119.0(3)
C69 C68 C67 121.2(3)
C73 C68 C67 119.7(3)
C68 C69 C70 120.1(4)
C68 C69 H69A 120.0
C70 C69 H69A 120.0
C71 C70 C69 120.5(4)
C71 C70 H70A 119.7
C69 C70 H70A 119.7
C72 C71 C70 119.9(4)
C72 C71 H71A 120.0
C70 C71 H71A 120.0
C71 C72 C73 120.2(4)
C71 C72 H72A 119.9
C73 C72 H72A 119.9
C68 C73 C72 120.2(4)
C68 C73 H73A 119.9
C72 C73 H73A 119.9
O24 C74 O23 125.8(3)
O24 C74 C75 118.5(3)
O23 C74 C75 115.7(3)
C80 C75 C76 119.4(3)
C80 C75 C74 121.7(3)
C76 C75 C74 118.9(3)
C77 C76 C75 120.5(4)
C77 C76 H76A 119.8
C75 C76 H76A 119.8
C78 C77 C76 119.6(4)
C78 C77 H77A 120.2
C76 C77 H77A 120.2
C79 C78 C77 120.8(4)
C79 C78 H78A 119.6
C77 C78 H78A 119.6
C78 C79 C80 120.0(4)
C78 C79 H79A 120.0
C80 C79 H79A 120.0
C75 C80 C79 119.7(4)
C75 C80 H80A 120.1
C79 C80 H80A 120.1
N8 C89 C90 179.1(7)
N4 C81 C82 178.2(6)
N6 C85 C86 176.9(6)
N7 C87 C88 175.6(8)
C87 C88 H88A 109.5
C87 C88 H88B 109.5
H88A C88 H88B 109.5
C87 C88 H88C 109.5
H88A C88 H88C 109.5
H88B C88 H88C 109.5
N5 C83 C84 177.7(9)
C89 C90 H90A 109.5
C89 C90 H90B 109.5
H90A C90 H90B 109.5
C89 C90 H90C 109.5
H90A C90 H90C 109.5
H90B C90 H90C 109.5
C85 C86 H86A 109.5
C85 C86 H86B 109.5
H86A C86 H86B 109.5
C85 C86 H86C 109.5
H86A C86 H86C 109.5
H86B C86 H86C 109.5
C81 C82 H82A 109.5
C81 C82 H82B 109.5
H82A C82 H82B 109.5
C81 C82 H82C 109.5
H82A C82 H82C 109.5
H82B C82 H82C 109.5
C83 C84 H84A 109.5
C83 C84 H84B 109.5
H84A C84 H84B 109.5
C83 C84 H84C 109.5
H84A C84 H84C 109.5
H84B C84 H84C 109.5

loop_
_geom_bond_atom_site_label_1
_geom_bond_atom_site_label_2
_geom_bond_distance
Mn1 O3 2.048(2)
Mn1 O2 2.163(2)
Mn1 O4 2.167(2)
Mn1 N2 2.243(3)
Mn1 N1 2.268(3)
Mn1 N3 2.273(3)
Mn2 O3 1.842(2)
Mn2 O17 1.9256(19)
Mn2 O5 1.954(2)
Mn2 O18 1.984(2)
Mn2 O8 2.205(2)
Mn2 O13 2.222(2)
Mn2 Mn3 2.7898(7)
Mn2 Mn5 3.0361(7)
Mn3 O3 1.840(2)
Mn3 O17 1.9369(19)
Mn3 O1 1.942(2)
Mn3 O12 1.987(2)
Mn3 O6 2.212(2)
Mn3 O10 2.231(2)
Mn3 Mn4 2.9958(7)
Mn4 O12 1.892(2)
Mn4 O19 1.910(2)
Mn4 O11 1.928(2)
Mn4 O25 1.946(2)
Mn4 O24 2.138(2)
Mn4 O17 2.334(2)
Mn4 Mn7 2.7908(7)
Mn4 Mn5 3.1124(7)
Mn4 Mn6 3.1740(7)
Mn5 O18 1.894(2)
Mn5 O14 1.912(2)
Mn5 O20 1.920(2)
Mn5 O19 1.938(2)
Mn5 O15 2.123(2)
Mn5 O17 2.439(2)
Mn5 Mn7 2.7894(7)
Mn5 Mn6 3.1997(7)
Mn6 O25 1.913(2)
Mn6 O7 1.931(2)
Mn6 O9 1.933(2)
Mn6 O20 1.939(2)
Mn6 O22 2.193(2)
Mn6 O17 2.300(2)
Mn6 Mn7 2.8127(7)
Mn7 O19 1.840(2)
Mn7 O25 1.847(2)
Mn7 O20 1.8609(19)
Mn7 O16 1.931(2)
Mn7 O21 1.941(2)
Mn7 O23 1.959(2)
O1 C16 1.265(3)
O2 C16 1.229(4)
O4 C23 1.243(4)
O5 C23 1.278(4)
O6 C30 1.245(4)
O7 C30 1.281(4)
O8 C37 1.240(3)
O9 C37 1.280(4)
O10 C44 1.236(4)
O11 C44 1.287(4)
O12 C51 1.390(4)
O13 C52 1.242(4)
O14 C52 1.288(4)
O15 C60 1.255(4)
O16 C60 1.286(4)
O18 C59 1.414(4)
O21 C67 1.287(4)
O22 C67 1.243(3)
O23 C74 1.286(4)
O24 C74 1.247(3)
N1 C1 1.332(4)
N1 C5 1.356(4)
N2 C10 1.339(4)
N2 C6 1.339(4)
N3 C15 1.330(4)
N3 C11 1.356(4)
C1 C2 1.382(5)
C1 H1A 0.9500
C2 C3 1.358(5)
C2 H2A 0.9500
C3 C4 1.379(5)
C3 H3A 0.9500
C4 C5 1.381(5)
C4 H4A 0.9500
C5 C6 1.484(5)
C6 C7 1.388(5)
C7 C8 1.365(5)
C7 H7A 0.9500
C8 C9 1.377(5)
C8 H8A 0.9500
C9 C10 1.383(5)
C9 H9A 0.9500
C10 C11 1.481(5)
C11 C12 1.390(5)
C12 C13 1.372(5)
C12 H12A 0.9500
C13 C14 1.382(5)
C13 H13A 0.9500
C14 C15 1.379(5)
C14 H14A 0.9500
C15 H15A 0.9500
C16 C17 1.501(4)
C17 C22 1.391(4)
C17 C18 1.393(4)
C18 C19 1.382(4)
C18 H18A 0.9500
C19 C20 1.380(5)
C19 H19A 0.9500
C20 C21 1.380(5)
C20 H20A 0.9500
C21 C22 1.383(4)
C21 H21A 0.9500
C22 H22A 0.9500
C23 C24 1.506(4)
C24 C25 1.378(4)
C24 C29 1.393(4)
C25 C26 1.384(5)
C25 H25A 0.9500
C26 C27 1.366(5)
C26 H26A 0.9500
C27 C28 1.376(5)
C27 H27A 0.9500
C28 C29 1.388(5)
C28 H28A 0.9500
C29 H29A 0.9500
C30 C31 1.489(4)
C31 C36 1.366(5)
C31 C32 1.382(4)
C32 C33 1.380(5)
C32 H32A 0.9500
C33 C34 1.347(5)
C33 H33A 0.9500
C34 C35 1.380(6)
C34 H34A 0.9500
C35 C36 1.392(5)
C35 H35A 0.9500
C36 H36A 0.9500
C37 C38 1.488(4)
C38 C43 1.374(5)
C38 C39 1.396(4)
C39 C40 1.385(5)
C39 H39A 0.9500
C40 C41 1.376(5)
C40 H40A 0.9500
C41 C42 1.366(5)
C41 H41A 0.9500
C42 C43 1.396(5)
C42 H42A 0.9500
C43 H43A 0.9500
C44 C45 1.489(5)
C45 C46 1.369(5)
C45 C50 1.383(5)
C46 C47 1.374(5)
C46 H46A 0.9500
C47 C48 1.369(6)
C47 H47A 0.9500
C48 C49 1.371(6)
C48 H48A 0.9500
C49 C50 1.398(5)
C49 H49A 0.9500
C50 H50A 0.9500
C51 H51A 0.9800
C51 H51B 0.9800
C51 H51C 0.9800
C52 C53 1.494(5)
C53 C54 1.380(5)
C53 C58 1.381(5)
C54 C55 1.384(5)
C54 H54A 0.9500
C55 C56 1.379(6)
C55 H55A 0.9500
C56 C57 1.367(6)
C56 H56A 0.9500
C57 C58 1.387(5)
C57 H57A 0.9500
C58 H58A 0.9500
C59 H59A 0.9800
C59 H59B 0.9800
C59 H59C 0.9800
C60 C61 1.492(4)
C61 C62 1.380(4)
C61 C66 1.384(4)
C62 C63 1.394(4)
C62 H62A 0.9500
C63 C64 1.372(5)
C63 H63A 0.9500
C64 C65 1.380(5)
C64 H64A 0.9500
C65 C66 1.382(4)
C65 H65A 0.9500
C66 H66A 0.9500
C67 C68 1.499(4)
C68 C69 1.371(5)
C68 C73 1.376(5)
C69 C70 1.390(5)
C69 H69A 0.9500
C70 C71 1.358(6)
C70 H70A 0.9500
C71 C72 1.358(6)
C71 H71A 0.9500
C72 C73 1.392(5)
C72 H72A 0.9500
C73 H73A 0.9500
C74 C75 1.495(4)
C75 C80 1.381(4)
C75 C76 1.391(5)
C76 C77 1.377(5)
C76 H76A 0.9500
C77 C78 1.372(5)
C77 H77A 0.9500
C78 C79 1.371(6)
C78 H78A 0.9500
C79 C80 1.390(5)
C79 H79A 0.9500
C80 H80A 0.9500
N4 C81 1.136(5)
N6 C85 1.117(6)
C89 N8 1.124(6)
C89 C90 1.445(7)
C81 C82 1.415(6)
C85 C86 1.454(7)
N7 C87 1.172(7)
C87 C88 1.453(7)
N5 C83 1.169(10)
C88 H88A 0.9800
C88 H88B 0.9800
C88 H88C 0.9800
C83 C84 1.503(10)
C90 H90A 0.9800
C90 H90B 0.9800
C90 H90C 0.9800
C86 H86A 0.9800
C86 H86B 0.9800
C86 H86C 0.9800
C82 H82A 0.9800
C82 H82B 0.9800
C82 H82C 0.9800
C84 H84A 0.9800
C84 H84B 0.9800
C84 H84C 0.9800
